data_4107173
loop_
_publ_author_name
'Will R. Gutekunst'
'Phil S. Baran'

_publ_section_title
;
 Total Synthesis and Structural Revision of the Piperarborenines via
 Sequential Cyclobutane C-H Arylation
;
_journal_name_full 'Journal of the American Chemical Society'
_journal_page_first 19076
_journal_page_last 19079
_journal_paper_doi 10.1021/ja209205x
_journal_volume 133
_journal_year 2011
_chemical_formula_sum 'C14 H17 N O3 S'
_chemical_formula_weight 279.35
_chemical_name_systematic
; 
 ? 
;
_space_group_IT_number 19
_symmetry_cell_setting orthorhombic
_symmetry_space_group_name_Hall 'P 2ac 2ab'
_symmetry_space_group_name_H-M 'P 21 21 21'
_atom_sites_solution_hydrogens geom
_atom_sites_solution_primary direct
_atom_sites_solution_secondary difmap
_audit_creation_method SHELXL-97
_cell_angle_alpha 90.00
_cell_angle_beta 90.00
_cell_angle_gamma 90.00
_cell_formula_units_Z 4
_cell_length_a 4.7093(4)
_cell_length_b 9.8130(8)
_cell_length_c 30.237(3)
_cell_measurement_reflns_used 5610
_cell_measurement_temperature 123(2)
_cell_measurement_theta_max 25.46
_cell_measurement_theta_min 2.47
_cell_volume 1397.3(2)
_computing_cell_refinement 'Bruker SAINT'
_computing_data_collection 'Bruker APEX2'
_computing_data_reduction 'Bruker SAINT'
_computing_molecular_graphics 'Bruker SHELXTL'
_computing_publication_material 'Bruker SHELXTL'
_computing_structure_refinement 'SHELXL-97 (Sheldrick, 1997)'
_computing_structure_solution 'SHELXS-97 (Sheldrick, 1990)'
_diffrn_ambient_temperature 123(2)
_diffrn_measured_fraction_theta_full 0.976
_diffrn_measured_fraction_theta_max 0.977
_diffrn_measurement_device_type 'Bruker APEX-II CCD'
_diffrn_measurement_method '\f and \w scans'
_diffrn_radiation_monochromator graphite
_diffrn_radiation_source 'fine-focus sealed tube'
_diffrn_radiation_type MoK\a
_diffrn_radiation_wavelength 0.71073
_diffrn_reflns_av_R_equivalents 0.0390
_diffrn_reflns_av_sigmaI/netI 0.0332
_diffrn_reflns_limit_h_max 2
_diffrn_reflns_limit_h_min -5
_diffrn_reflns_limit_k_max 11
_diffrn_reflns_limit_k_min -11
_diffrn_reflns_limit_l_max 36
_diffrn_reflns_limit_l_min -36
_diffrn_reflns_number 9501
_diffrn_reflns_theta_full 25.00
_diffrn_reflns_theta_max 25.49
_diffrn_reflns_theta_min 1.35
_exptl_absorpt_coefficient_mu 0.235
_exptl_absorpt_correction_T_max 0.9133
_exptl_absorpt_correction_T_min 0.7933
_exptl_absorpt_correction_type multi-scan
_exptl_absorpt_process_details sadabs
_exptl_crystal_colour colorless
_exptl_crystal_density_diffrn 1.328
_exptl_crystal_description block
_exptl_crystal_F_000 592
_exptl_crystal_size_max 0.36
_exptl_crystal_size_mid 0.34
_exptl_crystal_size_min 0.30
_refine_diff_density_max 0.266
_refine_diff_density_min -0.181
_refine_diff_density_rms 0.043
_refine_ls_abs_structure_details 'Flack H D (1983), Acta Cryst. A39, 876-881'
_refine_ls_abs_structure_Flack -0.06(8)
_refine_ls_extinction_method none
_refine_ls_goodness_of_fit_ref 0.966
_refine_ls_hydrogen_treatment constr
_refine_ls_matrix_type full
_refine_ls_number_parameters 174
_refine_ls_number_reflns 2540
_refine_ls_number_restraints 0
_refine_ls_restrained_S_all 0.966
_refine_ls_R_factor_all 0.0354
_refine_ls_R_factor_gt 0.0332
_refine_ls_shift/su_max 0.002
_refine_ls_shift/su_mean 0.000
_refine_ls_structure_factor_coef Fsqd
_refine_ls_weighting_details 'calc w=1/[\s^2^(Fo^2^)+(0.0572P)^2^+0.4023P] where P=(Fo^2^+2Fc^2^)/3'
_refine_ls_weighting_scheme calc
_refine_ls_wR_factor_gt 0.0881
_refine_ls_wR_factor_ref 0.0913
_reflns_number_gt 2429
_reflns_number_total 2540
_reflns_threshold_expression >2sigma(I)
_cod_data_source_file ja209205x_si_002.cif
_cod_data_source_block baran178
_cod_database_code 4107173

loop_
_symmetry_equiv_pos_as_xyz
'x, y, z'
'x+1/2, -y+1/2, -z'
'-x, y+1/2, -z+1/2'
'-x+1/2, -y, z+1/2'

loop_
_atom_site_label
_atom_site_type_symbol
_atom_site_fract_x
_atom_site_fract_y
_atom_site_fract_z
_atom_site_U_iso_or_equiv
_atom_site_adp_type
_atom_site_occupancy
_atom_site_symmetry_multiplicity
_atom_site_calc_flag
_atom_site_refinement_flags
S1 S 0.46025(12) 0.37286(5) 0.137448(16) 0.03064(15) Uani 1 1 d .
O1 O 0.2884(3) 1.01814(16) -0.01587(4) 0.0337(4) Uani 1 1 d .
O2 O 0.4732(3) 0.69320(13) 0.14104(4) 0.0236(3) Uani 1 1 d .
O3 O 0.4817(4) 1.08813(17) 0.04775(5) 0.0457(4) Uani 1 1 d .
N1 N 0.0486(4) 0.59556(15) 0.15770(5) 0.0223(3) Uani 1 1 d .
H1 H -0.1299 0.5868 0.1496 0.027 Uiso 1 1 calc R
C1 C 0.4769(5) 1.1088(2) -0.03951(7) 0.0400(5) Uani 1 1 d .
H1A H 0.4291 1.2035 -0.0324 0.060 Uiso 1 1 calc R
H1B H 0.4557 1.0942 -0.0714 0.060 Uiso 1 1 calc R
H1C H 0.6736 1.0903 -0.0308 0.060 Uiso 1 1 calc R
C2 C 0.3140(4) 1.0185(2) 0.02830(6) 0.0272(4) Uani 1 1 d .
C3 C 0.1189(5) 0.9149(2) 0.04852(6) 0.0273(5) Uani 1 1 d .
H3 H -0.0702 0.9173 0.0335 0.033 Uiso 1 1 calc R
C4 C 0.2270(5) 0.76623(19) 0.05183(6) 0.0246(4) Uani 1 1 d .
H4A H 0.1508 0.7052 0.0286 0.030 Uiso 1 1 calc R
H4B H 0.4361 0.7583 0.0540 0.030 Uiso 1 1 calc R
C5 C 0.0720(5) 0.7543(2) 0.09674(6) 0.0257(4) Uani 1 1 d .
H5 H -0.1267 0.7207 0.0926 0.031 Uiso 1 1 calc R
C6 C 0.2185(4) 0.67872(18) 0.13371(6) 0.0212(4) Uani 1 1 d .
C7 C 0.1446(4) 0.52123(19) 0.19551(6) 0.0221(4) Uani 1 1 d .
C8 C 0.3452(5) 0.41572(19) 0.19119(6) 0.0245(4) Uani 1 1 d .
C9 C 0.4367(5) 0.3494(2) 0.22936(7) 0.0303(5) Uani 1 1 d .
H9 H 0.5798 0.2814 0.2273 0.036 Uiso 1 1 calc R
C10 C 0.3211(5) 0.3814(2) 0.27045(7) 0.0349(5) Uani 1 1 d .
H10 H 0.3860 0.3357 0.2962 0.042 Uiso 1 1 calc R
C11 C 0.6614(6) 0.2197(2) 0.14622(8) 0.0392(6) Uani 1 1 d .
H11A H 0.8316 0.2408 0.1636 0.059 Uiso 1 1 calc R
H11B H 0.7176 0.1813 0.1176 0.059 Uiso 1 1 calc R
H11C H 0.5449 0.1534 0.1623 0.059 Uiso 1 1 calc R
C12 C 0.1119(5) 0.4797(2) 0.27375(7) 0.0339(5) Uani 1 1 d .
H12 H 0.0265 0.4986 0.3015 0.041 Uiso 1 1 calc R
C13 C 0.0274(5) 0.55049(19) 0.23645(6) 0.0287(5) Uani 1 1 d .
H13 H -0.1124 0.6199 0.2389 0.034 Uiso 1 1 calc R
C14 C 0.0798(6) 0.9121(2) 0.09927(6) 0.0344(5) Uani 1 1 d .
H14A H -0.1002 0.9536 0.1095 0.041 Uiso 1 1 calc R
H14B H 0.2440 0.9487 0.1159 0.041 Uiso 1 1 calc R

loop_
_atom_site_aniso_label
_atom_site_aniso_U_11
_atom_site_aniso_U_22
_atom_site_aniso_U_33
_atom_site_aniso_U_23
_atom_site_aniso_U_13
_atom_site_aniso_U_12
S1 0.0303(3) 0.0295(2) 0.0321(3) 0.00111(19) 0.0013(2) 0.0077(2)
O1 0.0351(9) 0.0392(8) 0.0269(7) 0.0052(6) 0.0028(6) -0.0057(7)
O2 0.0163(8) 0.0259(6) 0.0288(6) 0.0040(5) -0.0015(6) 0.0002(6)
O3 0.0544(12) 0.0453(9) 0.0373(8) 0.0036(7) -0.0103(9) -0.0121(9)
N1 0.0141(8) 0.0270(8) 0.0258(7) 0.0049(6) -0.0025(7) 0.0002(7)
C1 0.0370(14) 0.0448(12) 0.0384(11) 0.0147(10) 0.0045(11) -0.0045(12)
C2 0.0270(11) 0.0275(9) 0.0272(9) 0.0035(8) -0.0013(9) 0.0088(9)
C3 0.0242(12) 0.0337(10) 0.0240(9) 0.0056(8) 0.0003(8) 0.0078(9)
C4 0.0240(12) 0.0258(9) 0.0240(9) 0.0016(7) -0.0002(8) -0.0018(8)
C5 0.0182(11) 0.0348(10) 0.0241(9) 0.0082(8) 0.0010(8) 0.0023(9)
C6 0.0158(10) 0.0235(9) 0.0244(9) -0.0005(8) 0.0010(8) 0.0043(8)
C7 0.0190(10) 0.0221(8) 0.0252(9) 0.0051(7) -0.0045(7) -0.0042(8)
C8 0.0206(11) 0.0239(9) 0.0290(10) 0.0028(7) -0.0045(8) -0.0038(8)
C9 0.0266(11) 0.0269(9) 0.0374(10) 0.0087(8) -0.0103(9) -0.0028(9)
C10 0.0407(14) 0.0338(10) 0.0303(10) 0.0107(9) -0.0122(10) -0.0111(11)
C11 0.0407(15) 0.0253(10) 0.0517(13) -0.0053(9) -0.0051(11) 0.0089(10)
C12 0.0426(14) 0.0334(10) 0.0257(9) 0.0011(8) -0.0008(9) -0.0125(10)
C13 0.0299(12) 0.0262(10) 0.0300(10) 0.0012(7) 0.0010(9) -0.0035(9)
C14 0.0440(14) 0.0325(10) 0.0268(10) 0.0058(8) 0.0095(10) 0.0176(10)

loop_
_atom_type_symbol
_atom_type_description
_atom_type_scat_dispersion_real
_atom_type_scat_dispersion_imag
_atom_type_scat_source
C C 0.0033 0.0016 'International Tables Vol C Tables 4.2.6.8 and 6.1.1.4'
H H 0.0000 0.0000 'International Tables Vol C Tables 4.2.6.8 and 6.1.1.4'
N N 0.0061 0.0033 'International Tables Vol C Tables 4.2.6.8 and 6.1.1.4'
O O 0.0106 0.0060 'International Tables Vol C Tables 4.2.6.8 and 6.1.1.4'
S S 0.1246 0.1234 'International Tables Vol C Tables 4.2.6.8 and 6.1.1.4'

loop_
_geom_angle_atom_site_label_1
_geom_angle_atom_site_label_2
_geom_angle_atom_site_label_3
_geom_angle
C8 S1 C11 103.03(10)
C2 O1 C1 115.82(17)
C6 N1 C7 123.33(17)
O3 C2 O1 123.3(2)
O3 C2 C3 126.15(19)
O1 C2 C3 110.42(17)
C2 C3 C14 119.29(18)
C2 C3 C4 117.63(18)
C14 C3 C4 87.62(14)
C5 C4 C3 88.45(15)
C6 C5 C4 118.16(18)
C6 C5 C14 116.32(17)
C4 C5 C14 87.50(14)
O2 C6 N1 123.38(17)
O2 C6 C5 121.59(18)
N1 C6 C5 115.03(17)
C13 C7 C8 120.17(17)
C13 C7 N1 118.88(18)
C8 C7 N1 120.89(17)
C9 C8 C7 118.33(18)
C9 C8 S1 123.82(17)
C7 C8 S1 117.83(14)
C10 C9 C8 120.8(2)
C12 C10 C9 120.03(19)
C10 C12 C13 119.8(2)
C12 C13 C7 120.7(2)
C3 C14 C5 88.36(15)

loop_
_geom_bond_atom_site_label_1
_geom_bond_atom_site_label_2
_geom_bond_distance
S1 C8 1.764(2)
S1 C11 1.796(2)
O1 C2 1.341(2)
O1 C1 1.446(3)
O2 C6 1.228(2)
O3 C2 1.199(3)
N1 C6 1.353(2)
N1 C7 1.429(2)
C2 C3 1.501(3)
C3 C14 1.546(3)
C3 C4 1.548(3)
C4 C5 1.546(3)
C5 C6 1.508(3)
C5 C14 1.551(3)
C7 C13 1.385(3)
C7 C8 1.408(3)
C8 C9 1.393(3)
C9 C10 1.392(3)
C10 C12 1.383(3)
C12 C13 1.383(3)
